data_7024314
loop_
_publ_author_name
'Delgado, Salom\'e'
'Santana, Adriano'
'Castillo, Oscar'
'Zamora, F\'elix'

_publ_section_title
;
 Dynamic combinatorial chemistry in a solvothermal process of Cu(I,II) and
 organosulfur ligands.
;
_journal_issue 9
_journal_name_full 'Dalton transactions (Cambridge, England : 2003)'
_journal_page_first 2280
_journal_page_last 2287
_journal_paper_doi 10.1039/b914835c
_journal_volume 39
_journal_year 2010
_chemical_formula_iupac '[Cu2(mu-SO4)2(C10H8N2S)2(H2O)2].3H2O'
_chemical_formula_moiety 'C20 H20 Cu2 N4 O10 S4, 3(H2 O)'
_chemical_formula_sum 'C20 H26 Cu2 N4 O13 S4'
_chemical_formula_weight 785.77
_chemical_name_common
;
di-mu-sulphato-k4O,O'-bis(2,2'-dipyridylsulphide-k2N,N')-
dicopper(ii) - water (1
;
_chemical_name_systematic
;
di-mu-sulphato-k4O,O'-bis(2,2'-dipyridylsulphide-k2N,N')-dicopper(II) - water (1/3)
;
_space_group_IT_number 2
_symmetry_cell_setting triclinic
_symmetry_space_group_name_Hall '-P 1'
_symmetry_space_group_name_H-M 'P -1'
_atom_sites_solution_hydrogens geom
_atom_sites_solution_primary direct
_atom_sites_solution_secondary geom
_cell_angle_alpha 113.487(4)
_cell_angle_beta 93.318(4)
_cell_angle_gamma 98.026(4)
_cell_formula_units_Z 1
_cell_length_a 7.1397(5)
_cell_length_b 9.3421(9)
_cell_length_c 11.5895(11)
_cell_measurement_reflns_used 30792
_cell_measurement_temperature 100(2)
_cell_measurement_theta_max 28.70
_cell_measurement_theta_min 1.93
_cell_volume 696.52(11)
_computing_cell_refinement 'Bruker SMART'
_computing_data_collection 'Bruker SMART'
_computing_data_reduction 'Bruker SAINT'
_computing_molecular_graphics 'Ortep-3 (Farrugia, 1997)'
_computing_publication_material 'WinGX (Farrugia, 1999)'
_computing_structure_refinement 'SHELXL-97 (Sheldrick, 1997)'
_computing_structure_solution 'Sir92 (Altamore et al., 1993)'
_diffrn_ambient_temperature 100(2)
_diffrn_measured_fraction_theta_full 0.990
_diffrn_measured_fraction_theta_max 0.990
_diffrn_measurement_device_type 'CCD area detector'
_diffrn_measurement_method 'phi and omega scans'
_diffrn_radiation_source 'fine-focus sealed tube'
_diffrn_radiation_type MoK\a
_diffrn_radiation_wavelength 0.71069
_diffrn_reflns_av_R_equivalents 0.0352
_diffrn_reflns_av_sigmaI/netI 0.0200
_diffrn_reflns_limit_h_max 9
_diffrn_reflns_limit_h_min -9
_diffrn_reflns_limit_k_max 12
_diffrn_reflns_limit_k_min -12
_diffrn_reflns_limit_l_max 15
_diffrn_reflns_limit_l_min -15
_diffrn_reflns_number 30792
_diffrn_reflns_theta_full 28.70
_diffrn_reflns_theta_max 28.70
_diffrn_reflns_theta_min 1.93
_diffrn_standards_decay_% 0
_diffrn_standards_interval_count 0
_diffrn_standards_interval_time 0
_diffrn_standards_number 0
_exptl_absorpt_coefficient_mu 1.900
_exptl_absorpt_correction_T_max 0.887
_exptl_absorpt_correction_T_min 0.801
_exptl_absorpt_correction_type numerical
_exptl_absorpt_process_details 'CrysAlis RED (Oxford Diffraction, 2003)'
_exptl_crystal_colour blue
_exptl_crystal_density_diffrn 1.873
_exptl_crystal_density_method 'not measured'
_exptl_crystal_description prism
_exptl_crystal_F_000 400
_exptl_crystal_size_max 0.25
_exptl_crystal_size_mid 0.15
_exptl_crystal_size_min 0.10
_refine_diff_density_max 0.769
_refine_diff_density_min -0.555
_refine_diff_density_rms 0.172
_refine_ls_extinction_method none
_refine_ls_goodness_of_fit_ref 1.189
_refine_ls_hydrogen_treatment constr
_refine_ls_matrix_type full
_refine_ls_number_parameters 193
_refine_ls_number_reflns 3563
_refine_ls_number_restraints 0
_refine_ls_restrained_S_all 1.189
_refine_ls_R_factor_all 0.0415
_refine_ls_R_factor_gt 0.0388
_refine_ls_shift/su_max 0.000
_refine_ls_shift/su_mean 0.000
_refine_ls_structure_factor_coef Fsqd
_refine_ls_weighting_details 'calc w=1/[\s^2^(Fo^2^)+(0.0267P)^2^+3.1470P] where P=(Fo^2^+2Fc^2^)/3'
_refine_ls_weighting_scheme calc
_refine_ls_wR_factor_gt 0.1123
_refine_ls_wR_factor_ref 0.1242
_reflns_number_gt 3413
_reflns_number_total 3563
_reflns_threshold_expression >2sigma(I)
_cod_data_source_file b914835c.txt
_cod_data_source_block compound3
_cod_database_code 7024314

loop_
_symmetry_equiv_pos_as_xyz
'x, y, z'
'-x, -y, -z'

loop_
_atom_site_label
_atom_site_type_symbol
_atom_site_fract_x
_atom_site_fract_y
_atom_site_fract_z
_atom_site_U_iso_or_equiv
_atom_site_adp_type
_atom_site_occupancy
_atom_site_symmetry_multiplicity
_atom_site_calc_flag
_atom_site_refinement_flags
Cu1 Cu 0.22280(6) 0.72121(5) 0.16720(4) 0.00821(12) Uani 1 1 d .
S1 S 0.27561(14) 1.09732(11) 0.23206(9) 0.0139(2) Uani 1 1 d .
S2 S -0.14342(12) 0.47641(10) 0.13214(8) 0.00867(18) Uani 1 1 d .
C1 C 0.2610(5) 1.0472(4) 0.3641(3) 0.0118(7) Uani 1 1 d .
C2 C 0.2688(6) 1.1668(5) 0.4834(4) 0.0167(8) Uani 1 1 d .
H2 H 0.2877 1.2749 0.4960 0.020 Uiso 1 1 calc R
C3 C 0.2481(6) 1.1240(5) 0.5846(4) 0.0188(8) Uani 1 1 d .
H3 H 0.2489 1.2026 0.6678 0.023 Uiso 1 1 calc R
C4 C 0.2263(6) 0.9657(5) 0.5627(4) 0.0178(8) Uani 1 1 d .
H4 H 0.2149 0.9345 0.6310 0.021 Uiso 1 1 calc R
C5 C 0.2213(5) 0.8535(5) 0.4411(4) 0.0149(7) Uani 1 1 d .
H5 H 0.2064 0.7448 0.4267 0.018 Uiso 1 1 calc R
C6 C 0.4676(5) 1.0023(4) 0.1682(3) 0.0102(7) Uani 1 1 d .
C7 C 0.6254(5) 1.0903(5) 0.1496(4) 0.0130(7) Uani 1 1 d .
H7 H 0.6335 1.2010 0.1735 0.016 Uiso 1 1 calc R
C8 C 0.7720(5) 1.0142(5) 0.0955(4) 0.0145(7) Uani 1 1 d .
H8 H 0.8813 1.0717 0.0804 0.017 Uiso 1 1 calc R
C9 C 0.7568(5) 0.8525(5) 0.0636(4) 0.0137(7) Uani 1 1 d .
H9 H 0.8564 0.7982 0.0278 0.016 Uiso 1 1 calc R
C10 C 0.5934(5) 0.7720(4) 0.0850(3) 0.0121(7) Uani 1 1 d .
H10 H 0.5825 0.6615 0.0628 0.015 Uiso 1 1 calc R
N1 N 0.2367(4) 0.8928(4) 0.3420(3) 0.0109(6) Uani 1 1 d .
N2 N 0.4501(4) 0.8450(4) 0.1359(3) 0.0095(6) Uani 1 1 d .
O1 O -0.2157(4) 0.4487(3) 0.0006(2) 0.0120(5) Uani 1 1 d .
O2 O -0.0316(4) 0.6415(3) 0.1932(2) 0.0108(5) Uani 1 1 d .
O3 O -0.0242(4) 0.3615(3) 0.1325(3) 0.0132(5) Uani 1 1 d .
O4 O -0.3053(4) 0.4711(3) 0.2030(3) 0.0143(5) Uani 1 1 d .
O1W O 0.3413(4) 0.5522(3) 0.2402(3) 0.0145(5) Uani 1 1 d .
H1A H 0.2628 0.4672 0.2254 0.022 Uiso 1 1 d .
H1B H 0.4531 0.5326 0.2494 0.022 Uiso 1 1 d .
O2W O 0.0533(10) 0.6377(8) 0.6089(6) 0.0258(14) Uiso 0.50 1 d P
O3W O 0.2675(9) 0.5683(8) 0.5540(6) 0.0241(13) Uiso 0.50 1 d P
O4W O 0.3789(10) 0.5373(8) 0.4925(7) 0.0278(14) Uiso 0.50 1 d P

loop_
_atom_site_aniso_label
_atom_site_aniso_U_11
_atom_site_aniso_U_22
_atom_site_aniso_U_33
_atom_site_aniso_U_23
_atom_site_aniso_U_13
_atom_site_aniso_U_12
Cu1 0.0099(2) 0.0066(2) 0.0066(2) 0.00156(16) 0.00163(15) -0.00008(15)
S1 0.0152(4) 0.0122(4) 0.0167(4) 0.0068(4) 0.0035(3) 0.0063(3)
S2 0.0083(4) 0.0075(4) 0.0089(4) 0.0018(3) 0.0028(3) 0.0011(3)
C1 0.0103(16) 0.0116(17) 0.0115(16) 0.0024(14) 0.0016(13) 0.0026(13)
C2 0.0157(18) 0.0134(18) 0.0151(18) -0.0009(15) 0.0017(14) 0.0049(14)
C3 0.0156(18) 0.024(2) 0.0081(16) -0.0028(15) 0.0015(14) 0.0060(16)
C4 0.0142(18) 0.028(2) 0.0091(17) 0.0057(16) 0.0016(14) 0.0025(16)
C5 0.0133(17) 0.0164(18) 0.0141(17) 0.0066(15) 0.0007(14) -0.0004(14)
C6 0.0120(16) 0.0091(16) 0.0091(15) 0.0030(13) 0.0009(12) 0.0031(13)
C7 0.0131(17) 0.0133(17) 0.0137(17) 0.0079(14) -0.0011(13) -0.0002(13)
C8 0.0122(17) 0.0199(19) 0.0138(17) 0.0104(15) 0.0011(13) 0.0001(14)
C9 0.0131(17) 0.0186(19) 0.0127(17) 0.0075(15) 0.0058(13) 0.0076(14)
C10 0.0147(17) 0.0118(16) 0.0102(16) 0.0039(13) 0.0025(13) 0.0050(13)
N1 0.0097(14) 0.0105(14) 0.0100(14) 0.0020(12) 0.0007(11) 0.0007(11)
N2 0.0133(14) 0.0080(14) 0.0069(13) 0.0030(11) 0.0021(11) 0.0011(11)
O1 0.0136(12) 0.0098(12) 0.0094(12) 0.0010(10) 0.0001(10) 0.0018(10)
O2 0.0108(12) 0.0068(11) 0.0118(12) 0.0008(10) 0.0025(9) 0.0006(9)
O3 0.0133(12) 0.0104(12) 0.0180(13) 0.0071(11) 0.0034(10) 0.0043(10)
O4 0.0113(12) 0.0149(13) 0.0164(13) 0.0057(11) 0.0071(10) 0.0015(10)
O1W 0.0116(12) 0.0142(13) 0.0178(13) 0.0056(11) 0.0023(10) 0.0051(10)

loop_
_atom_type_symbol
_atom_type_description
_atom_type_scat_dispersion_real
_atom_type_scat_dispersion_imag
_atom_type_scat_source
C C 0.0033 0.0016 'International Tables Vol C Tables 4.2.6.8 and 6.1.1.4'
H H 0.0000 0.0000 'International Tables Vol C Tables 4.2.6.8 and 6.1.1.4'
N N 0.0061 0.0033 'International Tables Vol C Tables 4.2.6.8 and 6.1.1.4'
O O 0.0106 0.0060 'International Tables Vol C Tables 4.2.6.8 and 6.1.1.4'
S S 0.1246 0.1234 'International Tables Vol C Tables 4.2.6.8 and 6.1.1.4'
Cu Cu 0.3201 1.2651 'International Tables Vol C Tables 4.2.6.8 and 6.1.1.4'

loop_
_geom_angle_atom_site_label_1
_geom_angle_atom_site_label_2
_geom_angle_atom_site_label_3
_geom_angle
_geom_angle_site_symmetry_1
_geom_angle_site_symmetry_3
O2 Cu1 O1 94.67(11) . 2_565
O2 Cu1 N2 165.43(12) . .
O1 Cu1 N2 89.95(12) 2_565 .
O2 Cu1 N1 86.00(12) . .
O1 Cu1 N1 178.07(12) 2_565 .
N2 Cu1 N1 89.84(13) . .
O2 Cu1 O1W 88.77(11) . .
O1 Cu1 O1W 84.83(11) 2_565 .
N2 Cu1 O1W 105.43(11) . .
N1 Cu1 O1W 93.37(12) . .
C1 S1 C6 99.25(17) . .
O3 S2 O4 111.48(16) . .
O3 S2 O1 111.31(16) . .
O4 S2 O1 109.07(16) . .
O3 S2 O2 110.69(16) . .
O4 S2 O2 107.16(16) . .
O1 S2 O2 106.94(15) . .
N1 C1 C2 123.1(4) . .
N1 C1 S1 117.9(3) . .
C2 C1 S1 119.0(3) . .
C1 C2 C3 117.9(4) . .
C1 C2 H2 121.0 . .
C3 C2 H2 121.0 . .
C4 C3 C2 119.2(4) . .
C4 C3 H3 120.4 . .
C2 C3 H3 120.4 . .
C5 C4 C3 119.4(4) . .
C5 C4 H4 120.3 . .
C3 C4 H4 120.3 . .
N1 C5 C4 122.0(4) . .
N1 C5 H5 119.0 . .
C4 C5 H5 119.0 . .
N2 C6 C7 122.7(3) . .
N2 C6 S1 118.3(3) . .
C7 C6 S1 119.0(3) . .
C6 C7 C8 118.7(4) . .
C6 C7 H7 120.6 . .
C8 C7 H7 120.6 . .
C7 C8 C9 119.1(4) . .
C7 C8 H8 120.4 . .
C9 C8 H8 120.4 . .
C10 C9 C8 118.7(3) . .
C10 C9 H9 120.6 . .
C8 C9 H9 120.6 . .
N2 C10 C9 122.3(3) . .
N2 C10 H10 118.9 . .
C9 C10 H10 118.9 . .
C5 N1 C1 118.3(3) . .
C5 N1 Cu1 119.4(3) . .
C1 N1 Cu1 122.3(3) . .
C10 N2 C6 118.4(3) . .
C10 N2 Cu1 119.6(3) . .
C6 N2 Cu1 121.9(3) . .
S2 O1 Cu1 135.12(17) . 2_565
S2 O2 Cu1 128.71(16) . .
Cu1 O1W H1A 114.0 . .
Cu1 O1W H1B 133.0 . .
H1A O1W H1B 107.0 . .
O4W O3W O2W 158.8(7) . .

loop_
_geom_bond_atom_site_label_1
_geom_bond_atom_site_label_2
_geom_bond_distance
_geom_bond_site_symmetry_2
Cu1 O2 1.952(3) .
Cu1 O1 1.952(3) 2_565
Cu1 N2 1.995(3) .
Cu1 N1 2.006(3) .
Cu1 O1W 2.298(3) .
S1 C1 1.774(4) .
S1 C6 1.775(4) .
S2 O3 1.461(3) .
S2 O4 1.463(3) .
S2 O1 1.488(3) .
S2 O2 1.496(3) .
C1 N1 1.345(5) .
C1 C2 1.380(5) .
C2 C3 1.391(6) .
C2 H2 0.9500 .
C3 C4 1.381(6) .
C3 H3 0.9500 .
C4 C5 1.376(5) .
C4 H4 0.9500 .
C5 N1 1.344(5) .
C5 H5 0.9500 .
C6 N2 1.349(5) .
C6 C7 1.379(5) .
C7 C8 1.387(6) .
C7 H7 0.9500 .
C8 C9 1.391(6) .
C8 H8 0.9500 .
C9 C10 1.387(5) .
C9 H9 0.9500 .
C10 N2 1.344(5) .
C10 H10 0.9500 .
O1 Cu1 1.952(3) 2_565
O1W H1A 0.8539 .
O1W H1B 0.8534 .
O2W O3W 1.796(10) .
O3W O4W 1.091(9) .

loop_
_geom_torsion_atom_site_label_1
_geom_torsion_atom_site_label_2
_geom_torsion_atom_site_label_3
_geom_torsion_atom_site_label_4
_geom_torsion
_geom_torsion_site_symmetry_1
_geom_torsion_site_symmetry_4
C6 S1 C1 N1 -56.0(3) . .
C6 S1 C1 C2 126.0(3) . .
N1 C1 C2 C3 -0.8(6) . .
S1 C1 C2 C3 177.0(3) . .
C1 C2 C3 C4 1.8(6) . .
C2 C3 C4 C5 -1.4(6) . .
C3 C4 C5 N1 -0.1(6) . .
C1 S1 C6 N2 57.5(3) . .
C1 S1 C6 C7 -124.5(3) . .
N2 C6 C7 C8 0.1(6) . .
S1 C6 C7 C8 -177.7(3) . .
C6 C7 C8 C9 -1.1(6) . .
C7 C8 C9 C10 1.2(6) . .
C8 C9 C10 N2 -0.3(6) . .
C4 C5 N1 C1 1.2(6) . .
C4 C5 N1 Cu1 -178.8(3) . .
C2 C1 N1 C5 -0.7(6) . .
S1 C1 N1 C5 -178.6(3) . .
C2 C1 N1 Cu1 179.3(3) . .
S1 C1 N1 Cu1 1.4(4) . .
O2 Cu1 N1 C5 60.2(3) . .
N2 Cu1 N1 C5 -133.8(3) . .
O1W Cu1 N1 C5 -28.3(3) . .
O2 Cu1 N1 C1 -119.8(3) . .
N2 Cu1 N1 C1 46.2(3) . .
O1W Cu1 N1 C1 151.7(3) . .
C9 C10 N2 C6 -0.6(5) . .
C9 C10 N2 Cu1 -178.6(3) . .
C7 C6 N2 C10 0.7(5) . .
S1 C6 N2 C10 178.6(3) . .
C7 C6 N2 Cu1 178.6(3) . .
S1 C6 N2 Cu1 -3.5(4) . .
O2 Cu1 N2 C10 -153.7(4) . .
O1 Cu1 N2 C10 -45.0(3) 2_565 .
N1 Cu1 N2 C10 133.1(3) . .
O1W Cu1 N2 C10 39.6(3) . .
O2 Cu1 N2 C6 28.4(6) . .
O1 Cu1 N2 C6 137.1(3) 2_565 .
N1 Cu1 N2 C6 -44.8(3) . .
O1W Cu1 N2 C6 -138.3(3) . .
O3 S2 O1 Cu1 11.8(3) . 2_565
O4 S2 O1 Cu1 -111.6(2) . 2_565
O2 S2 O1 Cu1 132.8(2) . 2_565
O3 S2 O2 Cu1 46.1(3) . .
O4 S2 O2 Cu1 167.9(2) . .
O1 S2 O2 Cu1 -75.3(2) . .
O1 Cu1 O2 S2 23.0(2) 2_565 .
N2 Cu1 O2 S2 131.1(4) . .
N1 Cu1 O2 S2 -155.2(2) . .
O1W Cu1 O2 S2 -61.7(2) . .
